data_7107150
loop_
_publ_author_name
'Duncan Carmichael'
'Aurelie Escalle-Lewis'
'Xavier Le Goff'
'Gilles Frison'
'Eric Muller'

_publ_section_title
;
 Stepwise syntheses of tri- and tetraphosphaporphyrinogens
;
_journal_name_full Chem.Commun.
_journal_page_first 302
_journal_page_last 304
_journal_paper_doi 10.1039/c1cc15421d
_journal_volume 48
_journal_year 2012
_chemical_formula_moiety 'C60 H84 Fe2 O4 P4 Si2'
_chemical_formula_sum 'C60 H84 Fe2 O4 P4 Si2'
_chemical_formula_weight 1161.04
_chemical_name_systematic
;
?
;
_space_group_IT_number 29
_symmetry_cell_setting orthorhombic
_symmetry_space_group_name_Hall 'P 2c -2ac'
_symmetry_space_group_name_H-M 'P c a 21'
_atom_sites_solution_hydrogens geom
_atom_sites_solution_primary direct
_atom_sites_solution_secondary difmap
_audit_creation_method SHELXL-97
_cell_angle_alpha 90.00
_cell_angle_beta 90.00
_cell_angle_gamma 90.00
_cell_formula_units_Z 8
_cell_length_a 23.209(1)
_cell_length_b 25.099(1)
_cell_length_c 20.610(1)
_cell_measurement_reflns_used 24379
_cell_measurement_temperature 293(2)
_cell_measurement_theta_max 27.485
_cell_measurement_theta_min 0.998
_cell_volume 12005.8(9)
_computing_cell_refinement 'DENZO (Otwinowski & Minor, 1997) & COLLECT'
_computing_data_collection 'COLLECT (Hooft, R.W.W., 1998)'
_computing_data_reduction 'DENZO & COLLECT'
_computing_molecular_graphics 'PLATON (Spek, 2009)'
_computing_publication_material 'PLATON (Spek, 2009)'
_computing_structure_refinement 'SHELXL-97 (Sheldrick, 1997)'
_computing_structure_solution 'SIR97 (Altomare et al., 1999)'
_diffrn_ambient_temperature 293(2)
_diffrn_measured_fraction_theta_full 0.995
_diffrn_measured_fraction_theta_max 0.995
_diffrn_measurement_device_type KappaCCD
_diffrn_measurement_method 'phi and omega scans'
_diffrn_radiation_monochromator graphite
_diffrn_radiation_source 'fine-focus sealed tube'
_diffrn_radiation_type MoK\a
_diffrn_radiation_wavelength 0.71069
_diffrn_reflns_av_R_equivalents 0.0408
_diffrn_reflns_av_sigmaI/netI 0.0536
_diffrn_reflns_limit_h_max 25
_diffrn_reflns_limit_h_min -30
_diffrn_reflns_limit_k_max 30
_diffrn_reflns_limit_k_min -32
_diffrn_reflns_limit_l_max 19
_diffrn_reflns_limit_l_min -26
_diffrn_reflns_number 90852
_diffrn_reflns_theta_full 27.46
_diffrn_reflns_theta_max 27.46
_diffrn_reflns_theta_min 1.19
_exptl_absorpt_coefficient_mu 0.674
_exptl_absorpt_correction_T_max 0.9607
_exptl_absorpt_correction_T_min 0.8883
_exptl_absorpt_correction_type multi-scan
_exptl_absorpt_process_details 'DENZO/SCALEPACK (Otwinowski & Minor, 1996)'
_exptl_crystal_colour Red
_exptl_crystal_density_diffrn 1.285
_exptl_crystal_density_method 'not measured'
_exptl_crystal_description Plate
_exptl_crystal_F_000 4928
_exptl_crystal_size_max 0.18
_exptl_crystal_size_mid 0.16
_exptl_crystal_size_min 0.06
_refine_diff_density_max 0.164
_refine_diff_density_min -0.115
_refine_diff_density_rms 0.024
_refine_ls_abs_structure_details 'Flack H D (1983), Acta Cryst. A39, 876-881'
_refine_ls_abs_structure_Flack 0.0(4)
_refine_ls_goodness_of_fit_ref 1.036
_refine_ls_hydrogen_treatment constr
_refine_ls_matrix_type full
_refine_ls_number_parameters 1331
_refine_ls_number_reflns 25709
_refine_ls_number_restraints 1
_refine_ls_restrained_S_all 1.036
_refine_ls_R_factor_all 0.0970
_refine_ls_R_factor_gt 0.0566
_refine_ls_shift/su_max 0.000
_refine_ls_shift/su_mean 0.000
_refine_ls_structure_factor_coef Fsqd
_refine_ls_weighting_details 'calc w=1/[\s^2^(Fo^2^)+(0.0974P)^2^+1.0595P] where P=(Fo^2^+2Fc^2^)/3'
_refine_ls_weighting_scheme calc
_refine_ls_wR_factor_gt 0.1470
_refine_ls_wR_factor_ref 0.1730
_reflns_number_gt 16505
_reflns_number_total 25709
_reflns_threshold_expression >2sigma(I)
_cod_data_source_file c1cc15421d.txt
_cod_data_source_block em463
_cod_original_sg_symbol_H-M Pca21
_cod_database_code 7107150

loop_
_symmetry_equiv_pos_as_xyz
'x, y, z'
'-x, -y, z+1/2'
'-x+1/2, y, z+1/2'
'x+1/2, -y, z'

loop_
_atom_site_label
_atom_site_type_symbol
_atom_site_fract_x
_atom_site_fract_y
_atom_site_fract_z
_atom_site_U_iso_or_equiv
_atom_site_adp_type
_atom_site_occupancy
_atom_site_symmetry_multiplicity
_atom_site_calc_flag
_atom_site_refinement_flags
Fe1 Fe -1.22597(6) -0.50343(2) 0.19028(7) 0.0254(3) Uani 1 1 d .
Fe2 Fe -1.02209(6) -0.50453(3) -0.05222(7) 0.0299(3) Uani 1 1 d .
P1 P -1.20569(13) -0.50605(6) 0.08323(13) 0.0323(5) Uani 1 1 d .
P2 P -1.02882(12) -0.50458(5) 0.06061(13) 0.0278(5) Uani 1 1 d .
P3 P -1.05985(9) -0.63235(7) 0.11460(10) 0.0305(4) Uani 1 1 d .
P4 P -1.05606(9) -0.37611(7) 0.11384(10) 0.0309(4) Uani 1 1 d .
Si1 Si -0.96040(10) -0.71922(8) 0.10802(11) 0.0286(5) Uani 1 1 d .
Si2 Si -0.96034(11) -0.28428(8) 0.11057(11) 0.0315(5) Uani 1 1 d .
O1 O -1.2234(2) -0.38850(19) 0.0791(2) 0.0508(13) Uani 1 1 d .
O2 O -1.2308(2) -0.62468(19) 0.0926(3) 0.0644(17) Uani 1 1 d .
O3 O -1.0566(3) -0.64474(19) -0.0181(3) 0.0432(13) Uani 1 1 d .
O4 O -1.0490(3) -0.3635(2) -0.0189(3) 0.0500(14) Uani 1 1 d .
C1 C -1.1806(4) -0.4002(3) 0.1100(4) 0.047(2) Uani 1 1 d .
C2 C -1.1723(3) -0.4555(3) 0.1322(4) 0.0288(16) Uani 1 1 d .
C3 C -1.1415(3) -0.4774(3) 0.1881(4) 0.0348(17) Uani 1 1 d .
C4 C -1.1421(3) -0.5337(3) 0.1898(4) 0.0318(16) Uani 1 1 d .
C5 C -1.1746(3) -0.5553(3) 0.1349(4) 0.0325(16) Uani 1 1 d .
C6 C -1.1851(3) -0.6126(3) 0.1166(4) 0.0394(18) Uani 1 1 d .
C7 C -1.1364(3) -0.6497(3) 0.1177(4) 0.0308(15) Uani 1 1 d .
C8 C -1.1413(3) -0.7040(3) 0.1210(4) 0.0321(16) Uani 1 1 d .
C9 C -1.0869(3) -0.7322(3) 0.1191(4) 0.0318(16) Uani 1 1 d .
C10 C -1.0387(4) -0.7017(3) 0.1113(4) 0.0317(17) Uani 1 1 d .
C11 C -1.0584(3) -0.6128(3) 0.0261(4) 0.0330(17) Uani 1 1 d .
C12 C -1.0655(4) -0.5533(3) 0.0136(4) 0.0332(18) Uani 1 1 d .
C13 C -1.1040(3) -0.5324(3) -0.0348(3) 0.0323(18) Uani 1 1 d .
C14 C -1.1028(3) -0.4751(3) -0.0346(4) 0.0313(18) Uani 1 1 d .
C15 C -1.0640(3) -0.4558(3) 0.0138(4) 0.0302(17) Uani 1 1 d .
C16 C -1.0546(3) -0.3967(3) 0.0258(4) 0.0363(18) Uani 1 1 d .
C17 C -1.0383(4) -0.3067(3) 0.1137(4) 0.0345(17) Uani 1 1 d .
C18 C -1.0860(4) -0.2779(3) 0.1239(4) 0.0311(17) Uani 1 1 d .
C19 C -1.1402(3) -0.3075(3) 0.1229(4) 0.0356(17) Uani 1 1 d .
C20 C -1.1323(3) -0.3609(3) 0.1167(4) 0.0356(16) Uani 1 1 d .
C21 C -1.1112(3) -0.4442(3) 0.2388(4) 0.0370(18) Uani 1 1 d .
H21A H -1.1153 -0.4608 0.2805 0.055 Uiso 1 1 calc R
H21B H -1.1279 -0.4092 0.2399 0.055 Uiso 1 1 calc R
H21C H -1.0710 -0.4415 0.2281 0.055 Uiso 1 1 calc R
C22 C -1.1140(4) -0.5649(3) 0.2414(4) 0.0413(19) Uani 1 1 d .
H22A H -1.0743 -0.5706 0.2304 0.062 Uiso 1 1 calc R
H22B H -1.1330 -0.5987 0.2457 0.062 Uiso 1 1 calc R
H22C H -1.1164 -0.5459 0.2817 0.062 Uiso 1 1 calc R
C23 C -1.1964(3) -0.7346(3) 0.1284(5) 0.0457(19) Uani 1 1 d .
H23A H -1.2273 -0.7104 0.1383 0.069 Uiso 1 1 calc R
H23B H -1.1925 -0.7600 0.1629 0.069 Uiso 1 1 calc R
H23C H -1.2049 -0.7529 0.0886 0.069 Uiso 1 1 calc R
C24 C -1.0876(3) -0.7919(3) 0.1232(5) 0.0453(19) Uani 1 1 d .
H24A H -1.0488 -0.8051 0.1212 0.068 Uiso 1 1 calc R
H24B H -1.1094 -0.8061 0.0876 0.068 Uiso 1 1 calc R
H24C H -1.1049 -0.8026 0.1634 0.068 Uiso 1 1 calc R
C25 C -1.1459(4) -0.5655(3) -0.0730(4) 0.0365(19) Uani 1 1 d .
H25A H -1.1290 -0.5996 -0.0823 0.055 Uiso 1 1 calc R
H25B H -1.1549 -0.5477 -0.1130 0.055 Uiso 1 1 calc R
H25C H -1.1805 -0.5704 -0.0483 0.055 Uiso 1 1 calc R
C26 C -1.1443(4) -0.4410(3) -0.0725(4) 0.039(2) Uani 1 1 d .
H26A H -1.1520 -0.4575 -0.1136 0.058 Uiso 1 1 calc R
H26B H -1.1277 -0.4065 -0.0794 0.058 Uiso 1 1 calc R
H26C H -1.1796 -0.4374 -0.0486 0.058 Uiso 1 1 calc R
C27 C -1.0890(4) -0.2185(2) 0.1314(5) 0.047(2) Uani 1 1 d .
H27A H -1.0507 -0.2044 0.1354 0.071 Uiso 1 1 calc R
H27B H -1.1108 -0.2098 0.1695 0.071 Uiso 1 1 calc R
H27C H -1.1073 -0.2033 0.0940 0.071 Uiso 1 1 calc R
C28 C -1.1969(4) -0.2788(3) 0.1304(5) 0.050(2) Uani 1 1 d .
H28A H -1.2054 -0.2597 0.0912 0.075 Uiso 1 1 calc R
H28B H -1.1944 -0.2542 0.1660 0.075 Uiso 1 1 calc R
H28C H -1.2268 -0.3043 0.1387 0.075 Uiso 1 1 calc R
C29 C -0.9448(3) -0.7778(3) 0.0541(4) 0.042(2) Uani 1 1 d .
H29A H -0.9606 -0.8095 0.0731 0.063 Uiso 1 1 calc R
H29B H -0.9039 -0.7818 0.0492 0.063 Uiso 1 1 calc R
H29C H -0.9620 -0.7721 0.0123 0.063 Uiso 1 1 calc R
C30 C -0.9242(4) -0.6577(3) 0.0732(4) 0.039(2) Uani 1 1 d .
H30A H -0.9381 -0.6516 0.0299 0.058 Uiso 1 1 calc R
H30B H -0.8832 -0.6630 0.0721 0.058 Uiso 1 1 calc R
H30C H -0.9330 -0.6274 0.0998 0.058 Uiso 1 1 calc R
C31 C -0.9299(4) -0.7322(3) 0.1918(5) 0.042(2) Uani 1 1 d .
C32 C -0.9560(5) -0.7828(3) 0.2227(6) 0.070(3) Uani 1 1 d .
H32A H -0.9361 -0.7908 0.2623 0.105 Uiso 1 1 calc R
H32B H -0.9520 -0.8122 0.1932 0.105 Uiso 1 1 calc R
H32C H -0.9961 -0.7769 0.2317 0.105 Uiso 1 1 calc R
C33 C -0.8657(4) -0.7382(4) 0.1894(5) 0.067(3) Uani 1 1 d .
H33A H -0.8490 -0.7070 0.1702 0.101 Uiso 1 1 calc R
H33B H -0.8560 -0.7689 0.1638 0.101 Uiso 1 1 calc R
H33C H -0.8511 -0.7427 0.2326 0.101 Uiso 1 1 calc R
C34 C -0.9456(4) -0.6863(3) 0.2352(4) 0.048(2) Uani 1 1 d .
H34A H -0.9866 -0.6813 0.2346 0.072 Uiso 1 1 calc R
H34B H -0.9271 -0.6545 0.2199 0.072 Uiso 1 1 calc R
H34C H -0.9332 -0.6937 0.2787 0.072 Uiso 1 1 calc R
C35 C -0.9208(4) -0.3422(3) 0.0728(5) 0.046(2) Uani 1 1 d .
H35A H -0.9318 -0.3746 0.0942 0.069 Uiso 1 1 calc R
H35B H -0.8800 -0.3369 0.0773 0.069 Uiso 1 1 calc R
H35C H -0.9304 -0.3445 0.0276 0.069 Uiso 1 1 calc R
C36 C -0.9485(4) -0.2227(3) 0.0598(5) 0.061(3) Uani 1 1 d .
H36A H -0.9080 -0.2177 0.0528 0.092 Uiso 1 1 calc R
H36B H -0.9640 -0.1923 0.0820 0.092 Uiso 1 1 calc R
H36C H -0.9676 -0.2269 0.0188 0.092 Uiso 1 1 calc R
C37 C -0.9298(4) -0.2729(3) 0.1950(5) 0.046(2) Uani 1 1 d .
C38 C -0.9398(4) -0.3211(4) 0.2360(4) 0.061(2) Uani 1 1 d .
H38A H -0.9242 -0.3152 0.2786 0.091 Uiso 1 1 calc R
H38B H -0.9212 -0.3513 0.2166 0.091 Uiso 1 1 calc R
H38C H -0.9804 -0.3278 0.2392 0.091 Uiso 1 1 calc R
C39 C -0.8654(5) -0.2625(4) 0.1912(6) 0.084(4) Uani 1 1 d .
H39A H -0.8508 -0.2550 0.2339 0.127 Uiso 1 1 calc R
H39B H -0.8583 -0.2325 0.1634 0.127 Uiso 1 1 calc R
H39C H -0.8463 -0.2934 0.1741 0.127 Uiso 1 1 calc R
C40 C -0.9587(6) -0.2261(4) 0.2283(6) 0.094(4) Uani 1 1 d .
H40A H -0.9978 -0.2353 0.2386 0.141 Uiso 1 1 calc R
H40B H -0.9584 -0.1958 0.1999 0.141 Uiso 1 1 calc R
H40C H -0.9383 -0.2177 0.2675 0.141 Uiso 1 1 calc R
C41 C -1.3057(4) -0.4689(3) 0.2013(5) 0.047(2) Uani 1 1 d .
C42 C -1.3115(4) -0.5255(4) 0.1960(4) 0.046(2) Uani 1 1 d .
C43 C -1.2808(3) -0.5487(3) 0.2474(5) 0.0368(18) Uani 1 1 d .
C44 C -1.2551(5) -0.5067(2) 0.2871(5) 0.039(2) Uani 1 1 d .
C45 C -1.2726(4) -0.4581(3) 0.2550(5) 0.048(2) Uani 1 1 d .
C46 C -1.3340(4) -0.4270(4) 0.1585(6) 0.107(4) Uani 1 1 d .
H46A H -1.3656 -0.4111 0.1814 0.160 Uiso 1 1 calc R
H46B H -1.3479 -0.4435 0.1195 0.160 Uiso 1 1 calc R
H46C H -1.3063 -0.4001 0.1476 0.160 Uiso 1 1 calc R
C47 C -1.3462(4) -0.5537(4) 0.1448(5) 0.091(3) Uani 1 1 d .
H47A H -1.3313 -0.5890 0.1386 0.137 Uiso 1 1 calc R
H47B H -1.3438 -0.5343 0.1048 0.137 Uiso 1 1 calc R
H47C H -1.3857 -0.5558 0.1583 0.137 Uiso 1 1 calc R
C48 C -1.2771(4) -0.6088(3) 0.2596(5) 0.074(3) Uani 1 1 d .
H48A H -1.3099 -0.6200 0.2844 0.111 Uiso 1 1 calc R
H48B H -1.2425 -0.6167 0.2832 0.111 Uiso 1 1 calc R
H48C H -1.2766 -0.6273 0.2188 0.111 Uiso 1 1 calc R
C49 C -1.2219(5) -0.5144(4) 0.3446(5) 0.088(3) Uani 1 1 d .
H49A H -1.2460 -0.5091 0.3820 0.132 Uiso 1 1 calc R
H49B H -1.1907 -0.4893 0.3455 0.132 Uiso 1 1 calc R
H49C H -1.2067 -0.5500 0.3452 0.132 Uiso 1 1 calc R
C50 C -1.2552(5) -0.4029(3) 0.2808(5) 0.117(5) Uani 1 1 d .
H50A H -1.2423 -0.3811 0.2454 0.176 Uiso 1 1 calc R
H50B H -1.2246 -0.4068 0.3118 0.176 Uiso 1 1 calc R
H50C H -1.2878 -0.3865 0.3012 0.176 Uiso 1 1 calc R
C51 C -1.0087(4) -0.5254(3) -0.1478(4) 0.043(2) Uani 1 1 d .
C52 C -0.9706(3) -0.5530(2) -0.1110(4) 0.0499(18) Uani 1 1 d .
C53 C -0.9377(4) -0.5170(4) -0.0775(4) 0.060(2) Uani 1 1 d .
C54 C -0.9544(4) -0.4657(4) -0.0934(5) 0.079(4) Uani 1 1 d .
C55 C -1.0003(5) -0.4700(3) -0.1396(4) 0.051(2) Uani 1 1 d .
C56 C -1.0519(4) -0.5439(3) -0.1970(4) 0.1018(12) Uani 1 1 d .
H56A H -1.0867 -0.5236 -0.1926 0.153 Uiso 1 1 calc R
H56B H -1.0602 -0.5810 -0.1901 0.153 Uiso 1 1 calc R
H56C H -1.0365 -0.5391 -0.2399 0.153 Uiso 1 1 calc R
C57 C -0.9657(4) -0.6136(3) -0.1171(4) 0.1018(12) Uani 1 1 d .
H57A H -0.9437 -0.6224 -0.1550 0.153 Uiso 1 1 calc R
H57B H -1.0036 -0.6288 -0.1207 0.153 Uiso 1 1 calc R
H57C H -0.9469 -0.6277 -0.0793 0.153 Uiso 1 1 calc R
C58 C -0.8888(4) -0.5380(4) -0.0323(4) 0.1018(12) Uani 1 1 d .
H58A H -0.9053 -0.5507 0.0075 0.153 Uiso 1 1 calc R
H58B H -0.8623 -0.5096 -0.0231 0.153 Uiso 1 1 calc R
H58C H -0.8688 -0.5666 -0.0535 0.153 Uiso 1 1 calc R
C59 C -0.9218(4) -0.4178(3) -0.0695(4) 0.1018(12) Uani 1 1 d .
H59A H -0.8903 -0.4104 -0.0984 0.153 Uiso 1 1 calc R
H59B H -0.9072 -0.4247 -0.0268 0.153 Uiso 1 1 calc R
H59C H -0.9472 -0.3876 -0.0682 0.153 Uiso 1 1 calc R
C60 C -1.0250(4) -0.4231(3) -0.1694(4) 0.1018(12) Uani 1 1 d .
H60A H -1.0059 -0.4161 -0.2098 0.153 Uiso 1 1 calc R
H60B H -1.0203 -0.3931 -0.1410 0.153 Uiso 1 1 calc R
H60C H -1.0653 -0.4290 -0.1773 0.153 Uiso 1 1 calc R
Fe3 Fe -0.77262(6) -0.99392(3) 0.59750(7) 0.0299(3) Uani 1 1 d .
Fe4 Fe -0.97605(6) -0.99808(2) 0.35479(7) 0.0257(3) Uani 1 1 d .
P5 P -0.77896(13) -0.99467(5) 0.48430(13) 0.0291(6) Uani 1 1 d .
P6 P -0.95600(12) -0.99316(6) 0.46178(13) 0.0312(5) Uani 1 1 d .
P7 P -0.80362(9) -1.12396(7) 0.43203(10) 0.0280(4) Uani 1 1 d .
P8 P -0.81272(9) -0.86768(7) 0.42955(10) 0.0306(4) Uani 1 1 d .
Si3 Si -0.70827(10) -1.21616(8) 0.43511(11) 0.0312(5) Uani 1 1 d .
Si4 Si -0.71282(11) -0.78134(8) 0.43672(12) 0.0318(5) Uani 1 1 d .
O5 O -0.8107(2) -0.85467(19) 0.5613(3) 0.0441(13) Uani 1 1 d .
O6 O -0.7941(2) -1.1355(2) 0.5641(3) 0.0423(13) Uani 1 1 d .
O7 O -0.9707(2) -1.10962(19) 0.4699(3) 0.0581(15) Uani 1 1 d .
O8 O -0.9864(2) -0.87373(17) 0.4442(3) 0.0573(14) Uani 1 1 d .
C61 C -0.8129(3) -0.8883(3) 0.5203(4) 0.0313(17) Uani 1 1 d .
C62 C -0.8174(3) -0.9454(2) 0.5314(3) 0.0241(15) Uani 1 1 d .
C63 C -0.8557(3) -0.9690(3) 0.5777(4) 0.0278(17) Uani 1 1 d .
C64 C -0.8539(3) -1.0254(3) 0.5779(4) 0.0275(17) Uani 1 1 d .
C65 C -0.8128(3) -1.0468(3) 0.5316(4) 0.0283(16) Uani 1 1 d .
C66 C -0.8024(3) -1.1029(3) 0.5221(3) 0.0283(16) Uani 1 1 d .
C67 C -0.7856(3) -1.1940(3) 0.4319(4) 0.0277(16) Uani 1 1 d .
C68 C -0.8345(3) -1.2236(3) 0.4252(4) 0.0334(17) Uani 1 1 d .
C69 C -0.8884(3) -1.1914(3) 0.4246(4) 0.0339(17) Uani 1 1 d .
C70 C -0.8803(3) -1.1381(3) 0.4314(3) 0.0312(15) Uani 1 1 d .
C71 C -0.9276(3) -1.0986(2) 0.4384(3) 0.0315(15) Uani 1 1 d .
C72 C -0.9223(3) -1.0431(3) 0.4136(4) 0.0348(17) Uani 1 1 d .
C73 C -0.8909(3) -1.0226(3) 0.3584(4) 0.0288(15) Uani 1 1 d .
C74 C -0.8942(3) -0.9664(3) 0.3561(4) 0.0285(16) Uani 1 1 d .
C75 C -0.9269(3) -0.9440(3) 0.4079(4) 0.0310(16) Uani 1 1 d .
C76 C -0.9372(3) -0.8887(3) 0.4256(3) 0.0355(17) Uani 1 1 d .
C77 C -0.8888(3) -0.8493(3) 0.4259(4) 0.0326(16) Uani 1 1 d .
C78 C -0.8941(3) -0.7950(3) 0.4221(4) 0.0328(16) Uani 1 1 d .
C79 C -0.8390(3) -0.7664(3) 0.4255(4) 0.0308(17) Uani 1 1 d .
C80 C -0.7906(3) -0.7981(3) 0.4322(4) 0.0314(17) Uani 1 1 d .
C81 C -0.8968(3) -0.9366(3) 0.6187(4) 0.0386(19) Uani 1 1 d .
H81A H -0.9315 -0.9301 0.5947 0.058 Uiso 1 1 calc R
H81B H -0.8791 -0.9033 0.6298 0.058 Uiso 1 1 calc R
H81C H -0.9058 -0.9559 0.6576 0.058 Uiso 1 1 calc R
C82 C -0.8919(3) -1.0601(3) 0.6191(4) 0.0372(19) Uani 1 1 d .
H82A H -0.9002 -1.0423 0.6592 0.056 Uiso 1 1 calc R
H82B H -0.8725 -1.0931 0.6279 0.056 Uiso 1 1 calc R
H82C H -0.9273 -1.0672 0.5965 0.056 Uiso 1 1 calc R
C83 C -0.8370(4) -1.2836(3) 0.4173(5) 0.053(2) Uani 1 1 d .
H83A H -0.7991 -1.2983 0.4230 0.079 Uiso 1 1 calc R
H83B H -0.8508 -1.2922 0.3746 0.079 Uiso 1 1 calc R
H83C H -0.8625 -1.2984 0.4491 0.079 Uiso 1 1 calc R
C84 C -0.9457(4) -1.2199(3) 0.4196(4) 0.0432(18) Uani 1 1 d .
H84A H -0.9511 -1.2421 0.4571 0.065 Uiso 1 1 calc R
H84B H -0.9462 -1.2416 0.3812 0.065 Uiso 1 1 calc R
H84C H -0.9763 -1.1942 0.4174 0.065 Uiso 1 1 calc R
C85 C -0.8604(3) -1.0563(3) 0.3080(4) 0.0406(19) Uani 1 1 d .
H85A H -0.8687 -1.0427 0.2655 0.061 Uiso 1 1 calc R
H85B H -0.8735 -1.0925 0.3111 0.061 Uiso 1 1 calc R
H85C H -0.8196 -1.0551 0.3155 0.061 Uiso 1 1 calc R
C86 C -0.8657(3) -0.9331(3) 0.3022(4) 0.0382(18) Uani 1 1 d .
H86A H -0.8841 -0.8989 0.2996 0.057 Uiso 1 1 calc R
H86B H -0.8697 -0.9513 0.2614 0.057 Uiso 1 1 calc R
H86C H -0.8256 -0.9284 0.3119 0.057 Uiso 1 1 calc R
C87 C -0.9487(3) -0.7646(3) 0.4141(4) 0.0417(18) Uani 1 1 d .
H87A H -0.9805 -0.7890 0.4120 0.063 Uiso 1 1 calc R
H87B H -0.9471 -0.7441 0.3748 0.063 Uiso 1 1 calc R
H87C H -0.9538 -0.7411 0.4504 0.063 Uiso 1 1 calc R
C88 C -0.8373(4) -0.7062(2) 0.4209(5) 0.0429(18) Uani 1 1 d .
H88A H -0.7992 -0.6938 0.4312 0.064 Uiso 1 1 calc R
H88B H -0.8644 -0.6912 0.4510 0.064 Uiso 1 1 calc R
H88C H -0.8471 -0.6954 0.3776 0.064 Uiso 1 1 calc R
C89 C -0.6983(4) -1.2761(3) 0.4864(4) 0.055(3) Uani 1 1 d .
H89A H -0.6957 -1.2656 0.5311 0.083 Uiso 1 1 calc R
H89B H -0.6634 -1.2940 0.4739 0.083 Uiso 1 1 calc R
H89C H -0.7304 -1.2997 0.4808 0.083 Uiso 1 1 calc R
C90 C -0.6690(3) -1.1600(3) 0.4726(5) 0.045(2) Uani 1 1 d .
H90A H -0.6830 -1.1270 0.4550 0.068 Uiso 1 1 calc R
H90B H -0.6286 -1.1634 0.4635 0.068 Uiso 1 1 calc R
H90C H -0.6751 -1.1604 0.5186 0.068 Uiso 1 1 calc R
C91 C -0.6781(4) -1.2303(3) 0.3508(4) 0.035(2) Uani 1 1 d .
C92 C -0.6122(4) -1.2401(4) 0.3581(4) 0.056(2) Uani 1 1 d .
H92A H -0.6059 -1.2697 0.3867 0.084 Uiso 1 1 calc R
H92B H -0.5943 -1.2088 0.3757 0.084 Uiso 1 1 calc R
H92C H -0.5959 -1.2479 0.3163 0.084 Uiso 1 1 calc R
C93 C -0.7053(4) -1.2802(3) 0.3219(4) 0.052(2) Uani 1 1 d .
H93A H -0.6901 -1.2861 0.2792 0.078 Uiso 1 1 calc R
H93B H -0.7463 -1.2757 0.3194 0.078 Uiso 1 1 calc R
H93C H -0.6966 -1.3103 0.3489 0.078 Uiso 1 1 calc R
C94 C -0.6873(4) -1.1815(3) 0.3051(4) 0.053(2) Uani 1 1 d .
H94A H -0.6696 -1.1884 0.2639 0.080 Uiso 1 1 calc R
H94B H -0.6702 -1.1504 0.3242 0.080 Uiso 1 1 calc R
H94C H -0.7278 -1.1756 0.2990 0.080 Uiso 1 1 calc R
C95 C -0.6783(3) -0.8413(3) 0.4718(4) 0.042(2) Uani 1 1 d .
H95A H -0.6918 -0.8464 0.5154 0.063 Uiso 1 1 calc R
H95B H -0.6372 -0.8366 0.4721 0.063 Uiso 1 1 calc R
H95C H -0.6880 -0.8719 0.4461 0.063 Uiso 1 1 calc R
C96 C -0.6987(4) -0.7236(3) 0.4905(5) 0.052(2) Uani 1 1 d .
H96A H -0.7318 -0.7007 0.4909 0.077 Uiso 1 1 calc R
H96B H -0.6659 -0.7043 0.4748 0.077 Uiso 1 1 calc R
H96C H -0.6912 -0.7361 0.5337 0.077 Uiso 1 1 calc R
C97 C -0.6818(4) -0.7675(3) 0.3522(4) 0.038(2) Uani 1 1 d .
C98 C -0.6959(4) -0.8142(3) 0.3057(4) 0.058(3) Uani 1 1 d .
H98A H -0.6772 -0.8083 0.2648 0.086 Uiso 1 1 calc R
H98B H -0.7368 -0.8161 0.2992 0.086 Uiso 1 1 calc R
H98C H -0.6824 -0.8470 0.3242 0.086 Uiso 1 1 calc R
C99 C -0.6143(3) -0.7614(3) 0.3591(4) 0.050(2) Uani 1 1 d .
H99A H -0.5978 -0.7543 0.3173 0.075 Uiso 1 1 calc R
H99B H -0.5984 -0.7937 0.3763 0.075 Uiso 1 1 calc R
H99C H -0.6058 -0.7324 0.3879 0.075 Uiso 1 1 calc R
C100 C -0.7048(4) -0.7146(3) 0.3261(4) 0.051(2) Uani 1 1 d .
H10A H -0.6960 -0.6866 0.3563 0.077 Uiso 1 1 calc R
H10B H -0.7458 -0.7170 0.3206 0.077 Uiso 1 1 calc R
H10C H -0.6871 -0.7070 0.2851 0.077 Uiso 1 1 calc R
C101 C -0.6873(3) -0.9750(3) 0.6202(4) 0.0431(18) Uani 1 1 d .
C102 C -0.6995(4) -1.0307(3) 0.6346(4) 0.046(2) Uani 1 1 d .
C103 C -0.7463(5) -1.0293(3) 0.6819(4) 0.055(3) Uani 1 1 d .
C104 C -0.7591(4) -0.9755(3) 0.6947(4) 0.044(2) Uani 1 1 d .
C105 C -0.7226(3) -0.9434(2) 0.6572(3) 0.0491(17) Uani 1 1 d .
C106 C -0.6388(2) -0.9599(3) 0.5750(3) 0.0590(17) Uani 1 1 d .
H10D H -0.6075 -0.9454 0.5997 0.088 Uiso 1 1 calc R
H10E H -0.6523 -0.9337 0.5446 0.088 Uiso 1 1 calc R
H10F H -0.6259 -0.9909 0.5519 0.088 Uiso 1 1 calc R
C107 C -0.6697(3) -1.0801(3) 0.6129(4) 0.132(4) Uani 1 1 d .
H10G H -0.6612 -1.0775 0.5674 0.199 Uiso 1 1 calc R
H10H H -0.6941 -1.1103 0.6205 0.199 Uiso 1 1 calc R
H10I H -0.6344 -1.0843 0.6367 0.199 Uiso 1 1 calc R
C108 C -0.7764(4) -1.0764(3) 0.7169(4) 0.121(4) Uani 1 1 d .
H10J H -0.7500 -1.0927 0.7466 0.182 Uiso 1 1 calc R
H10K H -0.7887 -1.1022 0.6854 0.182 Uiso 1 1 calc R
H10L H -0.8093 -1.0634 0.7403 0.182 Uiso 1 1 calc R
C109 C -0.8016(3) -0.9541(3) 0.7435(3) 0.0615(17) Uani 1 1 d .
H10M H -0.7827 -0.9496 0.7846 0.092 Uiso 1 1 calc R
H10N H -0.8330 -0.9787 0.7481 0.092 Uiso 1 1 calc R
H10O H -0.8160 -0.9203 0.7289 0.092 Uiso 1 1 calc R
C110 C -0.7161(3) -0.88391(18) 0.6594(3) 0.0504(14) Uani 1 1 d .
H11A H -0.7531 -0.8675 0.6538 0.076 Uiso 1 1 calc R
H11B H -0.6907 -0.8726 0.6253 0.076 Uiso 1 1 calc R
H11C H -0.7003 -0.8736 0.7006 0.076 Uiso 1 1 calc R
C111 C -1.0313(3) -0.9547(3) 0.2962(5) 0.0386(19) Uani 1 1 d .
C112 C -1.0045(6) -0.9955(3) 0.2608(6) 0.048(3) Uani 1 1 d .
C113 C -1.0194(3) -1.0458(3) 0.2896(5) 0.047(2) Uani 1 1 d .
C114 C -1.0563(3) -1.0335(3) 0.3428(5) 0.044(2) Uani 1 1 d .
C115 C -1.0630(3) -0.9797(3) 0.3464(4) 0.0351(17) Uani 1 1 d .
C116 C -1.0298(4) -0.8971(3) 0.2806(4) 0.071(3) Uani 1 1 d .
H11D H -1.0614 -0.8884 0.2524 0.107 Uiso 1 1 calc R
H11E H -0.9941 -0.8887 0.2593 0.107 Uiso 1 1 calc R
H11F H -1.0329 -0.8767 0.3199 0.107 Uiso 1 1 calc R
C117 C -0.9708(5) -0.9887(3) 0.1968(5) 0.067(2) Uani 1 1 d .
H11G H -0.9956 -0.9968 0.1608 0.100 Uiso 1 1 calc R
H11H H -0.9384 -1.0124 0.1965 0.100 Uiso 1 1 calc R
H11I H -0.9576 -0.9526 0.1931 0.100 Uiso 1 1 calc R
C118 C -1.0027(4) -1.0990(3) 0.2635(4) 0.075(3) Uani 1 1 d .
H11J H -0.9810 -1.1181 0.2956 0.112 Uiso 1 1 calc R
H11K H -0.9795 -1.0944 0.2253 0.112 Uiso 1 1 calc R
H11L H -1.0368 -1.1188 0.2527 0.112 Uiso 1 1 calc R
C119 C -1.0845(4) -1.0741(3) 0.3868(4) 0.077(3) Uani 1 1 d .
H11M H -1.0774 -1.0648 0.4313 0.115 Uiso 1 1 calc R
H11N H -1.0687 -1.1087 0.3782 0.115 Uiso 1 1 calc R
H11O H -1.1253 -1.0746 0.3789 0.115 Uiso 1 1 calc R
C120 C -1.1002(3) -0.9500(3) 0.3952(4) 0.062(2) Uani 1 1 d .
H12A H -1.1384 -0.9458 0.3780 0.093 Uiso 1 1 calc R
H12B H -1.0837 -0.9155 0.4034 0.093 Uiso 1 1 calc R
H12C H -1.1019 -0.9698 0.4350 0.093 Uiso 1 1 calc R

loop_
_atom_site_aniso_label
_atom_site_aniso_U_11
_atom_site_aniso_U_22
_atom_site_aniso_U_33
_atom_site_aniso_U_23
_atom_site_aniso_U_13
_atom_site_aniso_U_12
Fe1 0.0267(8) 0.0197(5) 0.0300(8) -0.0007(3) 0.0015(6) -0.0005(3)
Fe2 0.0341(7) 0.0325(5) 0.0232(6) -0.0002(4) 0.0022(5) 0.0010(3)
P1 0.0302(12) 0.0381(9) 0.0285(11) -0.0014(7) -0.0043(8) -0.0007(7)
P2 0.0334(13) 0.0252(8) 0.0247(11) -0.0012(6) 0.0011(8) -0.0023(6)
P3 0.0356(10) 0.0250(8) 0.0307(9) -0.0010(7) -0.0003(7) 0.0046(7)
P4 0.0377(10) 0.0240(8) 0.0309(9) 0.0004(7) 0.0007(7) -0.0063(7)
Si1 0.0314(12) 0.0224(9) 0.0321(13) -0.0021(8) 0.0009(10) 0.0017(8)
Si2 0.0348(12) 0.0259(10) 0.0339(13) 0.0042(9) 0.0000(10) -0.0045(9)
O1 0.042(3) 0.044(3) 0.067(3) 0.023(2) -0.026(2) -0.012(2)
O2 0.048(3) 0.045(3) 0.100(4) -0.044(3) -0.037(3) 0.022(2)
O3 0.067(3) 0.027(2) 0.035(2) -0.0098(18) -0.007(2) 0.012(2)
O4 0.084(4) 0.033(2) 0.033(3) 0.0040(19) 0.001(2) -0.019(2)
C1 0.056(5) 0.047(4) 0.037(4) 0.010(3) 0.004(3) -0.015(3)
C2 0.021(3) 0.034(3) 0.031(3) 0.001(2) -0.004(3) -0.008(2)
C3 0.031(4) 0.047(4) 0.026(3) 0.009(3) -0.003(3) -0.007(3)
C4 0.030(4) 0.040(3) 0.026(3) -0.006(2) -0.003(3) 0.005(3)
C5 0.029(4) 0.030(3) 0.039(4) -0.008(3) -0.005(3) 0.010(3)
C6 0.043(4) 0.036(3) 0.039(4) -0.015(3) -0.007(3) 0.006(3)
C7 0.031(3) 0.030(3) 0.032(3) -0.002(2) -0.003(3) 0.005(3)
C8 0.036(4) 0.034(3) 0.026(3) -0.004(2) 0.003(3) -0.001(3)
C9 0.031(4) 0.035(3) 0.029(3) 0.007(2) 0.002(3) 0.001(3)
C10 0.043(4) 0.023(3) 0.030(4) 0.002(3) -0.001(3) -0.002(3)
C11 0.042(4) 0.021(3) 0.036(4) 0.001(2) 0.000(3) 0.003(3)
C12 0.044(4) 0.028(3) 0.028(4) -0.001(3) 0.004(3) 0.005(3)
C13 0.047(4) 0.030(3) 0.021(3) -0.003(2) -0.001(3) 0.009(3)
C14 0.042(4) 0.030(4) 0.022(3) 0.000(3) 0.004(3) -0.007(3)
C15 0.045(4) 0.017(3) 0.028(3) 0.005(2) 0.005(3) -0.002(3)
C16 0.041(4) 0.029(3) 0.039(4) 0.003(3) -0.002(3) -0.002(3)
C17 0.047(4) 0.023(3) 0.033(4) 0.000(3) -0.001(3) 0.002(3)
C18 0.041(4) 0.021(3) 0.031(3) -0.005(2) 0.001(3) -0.001(3)
C19 0.040(4) 0.035(4) 0.031(3) -0.005(3) 0.002(3) 0.002(3)
C20 0.036(4) 0.037(3) 0.034(3) 0.002(3) 0.001(3) -0.006(3)
C21 0.042(4) 0.034(3) 0.034(4) 0.002(3) -0.005(3) -0.013(3)
C22 0.042(5) 0.043(4) 0.038(4) -0.006(3) -0.009(3) 0.015(3)
C23 0.028(4) 0.047(4) 0.062(4) -0.001(3) 0.000(3) -0.004(3)
C24 0.033(4) 0.039(4) 0.064(5) 0.000(3) 0.008(3) -0.006(3)
C25 0.043(5) 0.028(3) 0.039(4) -0.004(3) 0.000(3) 0.005(3)
C26 0.049(5) 0.026(3) 0.040(5) -0.001(3) 0.001(4) -0.005(3)
C27 0.038(4) 0.024(3) 0.079(5) -0.002(3) 0.001(4) -0.004(3)
C28 0.032(4) 0.051(4) 0.066(5) -0.007(3) -0.004(3) 0.000(3)
C29 0.032(4) 0.041(4) 0.053(5) -0.022(3) 0.001(4) 0.007(3)
C30 0.036(4) 0.033(4) 0.049(5) 0.002(3) 0.003(3) -0.006(3)
C31 0.039(5) 0.036(4) 0.053(5) 0.005(3) -0.006(4) -0.003(3)
C32 0.110(8) 0.038(4) 0.062(6) 0.006(4) -0.007(5) -0.006(5)
C33 0.063(7) 0.050(5) 0.088(7) -0.006(5) -0.011(6) 0.006(5)
C34 0.059(5) 0.051(4) 0.035(4) -0.006(3) -0.008(3) -0.007(4)
C35 0.047(5) 0.043(4) 0.049(5) -0.006(3) 0.011(4) 0.006(4)
C36 0.051(5) 0.049(5) 0.083(7) 0.048(4) -0.008(5) -0.014(4)
C37 0.038(5) 0.043(4) 0.057(5) -0.006(4) -0.011(4) 0.002(3)
C38 0.070(6) 0.075(6) 0.037(4) 0.008(4) -0.012(4) -0.009(4)
C39 0.079(8) 0.071(7) 0.103(8) 0.031(6) -0.028(7) -0.024(6)
C40 0.163(11) 0.062(6) 0.058(6) -0.018(4) -0.024(6) 0.054(6)
C41 0.038(4) 0.048(4) 0.057(5) 0.018(3) 0.015(4) 0.018(3)
C42 0.038(4) 0.063(5) 0.038(4) -0.009(3) 0.007(3) -0.004(4)
C43 0.031(4) 0.028(3) 0.052(4) 0.005(3) 0.007(3) -0.001(3)
C44 0.030(5) 0.056(4) 0.032(5) 0.000(3) 0.005(4) -0.007(3)
C45 0.060(5) 0.026(4) 0.058(5) -0.011(3) 0.032(4) -0.006(3)
C46 0.064(6) 0.091(7) 0.166(10) 0.055(7) 0.038(6) 0.047(5)
C47 0.043(5) 0.147(9) 0.084(6) -0.013(6) 0.002(4) -0.036(5)
C48 0.088(6) 0.031(3) 0.103(6) 0.014(3) 0.028(5) -0.011(3)
C49 0.060(6) 0.175(8) 0.029(5) 0.000(6) 0.011(4) -0.020(7)
C50 0.147(10) 0.064(6) 0.140(9) -0.067(6) 0.092(7) -0.041(6)
C51 0.050(5) 0.064(5) 0.014(3) -0.007(3) 0.004(3) -0.004(4)
C52 0.063(5) 0.034(3) 0.053(4) 0.000(3) 0.027(3) 0.014(3)
C53 0.044(5) 0.101(7) 0.036(4) 0.015(5) 0.015(3) 0.009(5)
C54 0.082(7) 0.102(7) 0.054(6) -0.057(5) 0.055(5) -0.074(6)
C55 0.079(6) 0.043(4) 0.032(4) 0.017(3) 0.023(4) 0.022(4)
C56 0.124(3) 0.099(3) 0.082(2) -0.006(2) 0.031(2) 0.000(3)
C57 0.124(3) 0.099(3) 0.082(2) -0.006(2) 0.031(2) 0.000(3)
C58 0.124(3) 0.099(3) 0.082(2) -0.006(2) 0.031(2) 0.000(3)
C59 0.124(3) 0.099(3) 0.082(2) -0.006(2) 0.031(2) 0.000(3)
C60 0.124(3) 0.099(3) 0.082(2) -0.006(2) 0.031(2) 0.000(3)
Fe3 0.0378(7) 0.0266(4) 0.0252(6) -0.0004(5) -0.0031(5) -0.0033(3)
Fe4 0.0256(8) 0.0245(6) 0.0271(7) -0.0006(3) 0.0011(6) -0.0004(3)
P5 0.0378(14) 0.0251(8) 0.0244(11) -0.0004(6) 0.0003(9) -0.0038(6)
P6 0.0312(12) 0.0333(8) 0.0290(11) -0.0012(8) 0.0039(8) -0.0027(7)
P7 0.0309(9) 0.0219(7) 0.0313(9) -0.0008(6) 0.0004(7) 0.0019(6)
P8 0.0378(10) 0.0215(7) 0.0324(9) 0.0009(7) 0.0005(8) -0.0057(7)
Si3 0.0315(12) 0.0259(10) 0.0362(13) 0.0014(9) -0.0014(10) 0.0033(8)
Si4 0.0343(12) 0.0235(9) 0.0376(13) -0.0013(9) -0.0032(11) -0.0018(8)
O5 0.070(3) 0.028(2) 0.035(3) -0.0047(18) 0.001(2) -0.009(2)
O6 0.063(3) 0.031(2) 0.033(2) 0.0053(19) -0.004(2) 0.003(2)
O7 0.053(3) 0.047(3) 0.074(3) 0.022(2) 0.028(3) 0.014(2)
O8 0.049(3) 0.039(2) 0.083(4) -0.016(2) 0.020(3) -0.011(2)
C61 0.033(4) 0.030(3) 0.031(4) -0.005(2) 0.003(3) -0.006(3)
C62 0.030(3) 0.020(3) 0.022(3) -0.003(2) -0.002(3) -0.001(2)
C63 0.031(4) 0.019(3) 0.034(4) 0.000(2) -0.001(3) 0.006(3)
C64 0.027(4) 0.022(3) 0.034(4) -0.002(3) 0.000(3) -0.005(3)
C65 0.031(4) 0.031(3) 0.023(3) 0.001(2) -0.002(3) -0.003(3)
C66 0.030(3) 0.029(3) 0.026(3) -0.007(2) -0.006(2) 0.000(2)
C67 0.028(3) 0.020(3) 0.035(4) 0.001(2) -0.001(3) 0.003(2)
C68 0.033(4) 0.030(3) 0.037(4) 0.003(3) 0.003(3) -0.002(3)
C69 0.030(4) 0.042(4) 0.030(3) 0.004(3) -0.001(3) 0.000(3)
C70 0.034(3) 0.029(3) 0.031(3) 0.005(2) 0.002(3) 0.002(3)
C71 0.025(3) 0.031(3) 0.038(3) 0.001(2) 0.008(3) 0.001(2)
C72 0.031(4) 0.040(4) 0.033(3) 0.006(3) -0.001(3) 0.004(3)
C73 0.023(3) 0.033(4) 0.031(3) -0.004(3) -0.002(3) 0.001(3)
C74 0.024(3) 0.028(3) 0.033(4) 0.000(2) -0.003(3) -0.006(2)
C75 0.027(4) 0.039(4) 0.027(3) -0.005(3) -0.001(3) -0.005(3)
C76 0.026(3) 0.037(3) 0.043(4) -0.010(3) 0.014(3) -0.012(3)
C77 0.035(4) 0.033(3) 0.029(3) -0.003(3) 0.001(3) -0.007(3)
C78 0.033(4) 0.028(3) 0.038(3) 0.002(2) 0.001(3) -0.002(2)
C79 0.034(4) 0.019(3) 0.040(4) -0.003(2) -0.002(3) -0.001(2)
C80 0.033(4) 0.022(3) 0.039(4) 0.001(3) -0.005(3) -0.011(3)
C81 0.041(4) 0.038(4) 0.037(4) -0.003(3) 0.014(3) 0.007(3)
C82 0.042(4) 0.034(4) 0.036(4) 0.001(3) 0.014(3) -0.018(3)
C83 0.055(5) 0.030(3) 0.072(5) -0.012(3) 0.005(4) -0.014(3)
C84 0.040(4) 0.048(4) 0.042(4) 0.001(3) -0.001(3) -0.004(3)
C85 0.035(4) 0.055(4) 0.032(4) 0.006(3) 0.008(3) 0.015(3)
C86 0.033(4) 0.046(4) 0.035(4) 0.002(3) 0.001(3) -0.003(3)
C87 0.038(4) 0.043(4) 0.044(4) 0.002(3) 0.001(3) -0.004(3)
C88 0.044(4) 0.017(3) 0.068(5) 0.004(3) -0.002(3) -0.003(3)
C89 0.065(6) 0.050(5) 0.050(5) 0.000(4) -0.001(5) 0.009(4)
C90 0.040(5) 0.048(5) 0.048(5) -0.003(4) -0.005(4) 0.007(4)
C91 0.050(5) 0.024(3) 0.030(4) 0.001(3) 0.007(4) 0.006(3)
C92 0.038(5) 0.081(7) 0.049(5) -0.004(4) 0.021(4) 0.014(4)
C93 0.063(5) 0.048(4) 0.046(4) -0.025(3) 0.014(4) -0.012(4)
C94 0.080(6) 0.038(4) 0.041(4) 0.007(3) 0.017(4) -0.001(4)
C95 0.036(4) 0.049(5) 0.041(5) 0.003(3) 0.000(3) 0.005(3)
C96 0.049(6) 0.052(5) 0.054(5) -0.002(4) -0.003(4) 0.000(4)
C97 0.062(6) 0.022(3) 0.032(4) 0.000(3) 0.006(4) -0.001(3)
C98 0.102(7) 0.036(4) 0.035(4) -0.002(3) 0.002(4) -0.016(4)
C99 0.043(5) 0.057(5) 0.049(5) 0.006(4) 0.020(4) -0.003(4)
C100 0.066(5) 0.038(4) 0.049(4) 0.022(3) 0.009(4) 0.008(3)
C101 0.049(4) 0.037(3) 0.044(4) 0.015(3) -0.018(3) -0.012(3)
C102 0.064(5) 0.026(3) 0.049(4) -0.013(3) -0.033(4) 0.007(3)
C103 0.071(6) 0.047(4) 0.047(5) 0.026(4) -0.033(5) -0.028(4)
C104 0.050(5) 0.047(4) 0.036(4) -0.011(3) -0.009(3) -0.008(3)
C105 0.068(5) 0.039(3) 0.040(3) -0.010(3) -0.019(3) 0.007(3)
C106 0.033(3) 0.103(5) 0.041(3) 0.020(3) -0.005(2) -0.007(3)
C107 0.133(7) 0.087(5) 0.177(8) -0.097(5) -0.133(6) 0.095(5)
C108 0.173(8) 0.104(6) 0.087(5) 0.088(4) -0.087(5) -0.111(6)
C109 0.066(4) 0.091(5) 0.028(3) -0.021(3) 0.002(3) -0.005(3)
C110 0.077(4) 0.028(3) 0.046(3) 0.001(2) -0.023(3) -0.027(3)
C111 0.037(4) 0.034(4) 0.044(4) 0.008(3) -0.012(3) -0.001(3)
C112 0.032(6) 0.077(6) 0.035(5) -0.002(3) -0.009(4) -0.003(3)
C113 0.046(5) 0.036(4) 0.059(5) -0.019(3) -0.028(4) 0.015(3)
C114 0.029(4) 0.053(4) 0.050(5) 0.011(4) -0.006(4) -0.017(3)
C115 0.018(3) 0.047(4) 0.040(4) 0.001(3) -0.004(3) 0.002(3)
C116 0.082(6) 0.027(3) 0.105(6) 0.011(3) -0.042(4) -0.013(3)
C117 0.041(5) 0.116(6) 0.043(5) 0.016(4) 0.006(3) 0.000(4)
C118 0.103(7) 0.043(4) 0.077(5) -0.019(3) -0.040(5) 0.010(4)
C119 0.080(7) 0.085(6) 0.064(5) 0.038(4) -0.016(4) -0.050(5)
C120 0.044(4) 0.085(6) 0.057(4) -0.026(4) 0.006(3) 0.015(4)

loop_
_atom_type_symbol
_atom_type_description
_atom_type_scat_dispersion_real
_atom_type_scat_dispersion_imag
_atom_type_scat_source
C C 0.0033 0.0016 'International Tables Vol C Tables 4.2.6.8 and 6.1.1.4'
H H 0.0000 0.0000 'International Tables Vol C Tables 4.2.6.8 and 6.1.1.4'
Fe Fe 0.3463 0.8444 'International Tables Vol C Tables 4.2.6.8 and 6.1.1.4'
O O 0.0106 0.0060 'International Tables Vol C Tables 4.2.6.8 and 6.1.1.4'
P P 0.1023 0.0942 'International Tables Vol C Tables 4.2.6.8 and 6.1.1.4'
Si Si 0.0817 0.0704 'International Tables Vol C Tables 4.2.6.8 and 6.1.1.4'

loop_
_geom_angle_atom_site_label_1
_geom_angle_atom_site_label_2
_geom_angle_atom_site_label_3
_geom_angle
C41 Fe1 C42 40.7(4)
C41 Fe1 C45 39.0(4)
C42 Fe1 C45 66.9(3)
C41 Fe1 C43 67.4(3)
C42 Fe1 C43 39.6(3)
C45 Fe1 C43 67.2(4)
C41 Fe1 C3 136.3(3)
C42 Fe1 C3 176.5(3)
C45 Fe1 C3 109.7(3)
C43 Fe1 C3 140.2(3)
C41 Fe1 C4 172.8(4)
C42 Fe1 C4 143.0(3)
C45 Fe1 C4 133.8(4)
C43 Fe1 C4 112.0(3)
C3 Fe1 C4 39.8(4)
C41 Fe1 C2 110.8(3)
C42 Fe1 C2 139.0(4)
C45 Fe1 C2 111.3(3)
C43 Fe1 C2 178.2(3)
C3 Fe1 C2 41.0(3)
C4 Fe1 C2 69.8(3)
C41 Fe1 C44 67.8(4)
C42 Fe1 C44 68.1(4)
C45 Fe1 C44 40.6(3)
C43 Fe1 C44 40.9(3)
C3 Fe1 C44 109.7(4)
C4 Fe1 C44 106.8(4)
C2 Fe1 C44 138.6(3)
C41 Fe1 C5 146.3(4)
C42 Fe1 C5 114.2(3)
C45 Fe1 C5 172.5(4)
C43 Fe1 C5 108.5(3)
C3 Fe1 C5 69.3(3)
C4 Fe1 C5 40.9(3)
C2 Fe1 C5 73.1(4)
C44 Fe1 C5 132.2(3)
C41 Fe1 P1 107.9(3)
C42 Fe1 P1 104.4(3)
C45 Fe1 P1 139.3(3)
C43 Fe1 P1 131.9(3)
C3 Fe1 P1 77.9(2)
C4 Fe1 P1 77.9(2)
C2 Fe1 P1 48.5(2)
C44 Fe1 P1 172.3(3)
C5 Fe1 P1 48.2(2)
C54 Fe2 C14 127.5(4)
C54 Fe2 C13 161.7(4)
C14 Fe2 C13 41.0(4)
C54 Fe2 C55 40.9(4)
C14 Fe2 C55 103.1(4)
C13 Fe2 C55 121.5(4)
C54 Fe2 C53 39.6(4)
C14 Fe2 C53 167.1(3)
C13 Fe2 C53 151.0(4)
C55 Fe2 C53 66.9(4)
C54 Fe2 C51 66.8(3)
C14 Fe2 C51 113.5(3)
C13 Fe2 C51 102.7(3)
C55 Fe2 C51 40.1(4)
C53 Fe2 C51 64.8(4)
C54 Fe2 C15 110.7(3)
C14 Fe2 C15 40.6(3)
C13 Fe2 C15 69.6(3)
C55 Fe2 C15 116.1(3)
C53 Fe2 C15 134.9(4)
C51 Fe2 C15 148.0(3)
C54 Fe2 C12 157.7(4)
C14 Fe2 C12 69.8(3)
C13 Fe2 C12 40.6(3)
C55 Fe2 C12 158.9(4)
C53 Fe2 C12 122.5(3)
C51 Fe2 C12 123.0(3)
C15 Fe2 C12 72.1(3)
C54 Fe2 C52 66.1(3)
C14 Fe2 C52 146.7(3)
C13 Fe2 C52 115.6(3)
C55 Fe2 C52 66.4(3)
C53 Fe2 C52 38.6(3)
C51 Fe2 C52 38.1(3)
C15 Fe2 C52 172.6(3)
C12 Fe2 C52 108.2(3)
C54 Fe2 P2 117.9(3)
C14 Fe2 P2 76.2(2)
C13 Fe2 P2 76.3(2)
C55 Fe2 P2 152.6(3)
C53 Fe2 P2 108.5(3)
C51 Fe2 P2 164.4(2)
C15 Fe2 P2 46.7(2)
C12 Fe2 P2 47.0(2)
C52 Fe2 P2 128.0(2)
C5 P1 C2 88.8(5)
C5 P1 Fe1 61.4(3)
C2 P1 Fe1 61.3(3)
C15 P2 C12 87.6(5)
C15 P2 Fe2 58.9(3)
C12 P2 Fe2 59.3(3)
C10 P3 C7 92.0(3)
C10 P3 C11 102.1(3)
C7 P3 C11 96.5(3)
C17 P4 C20 91.1(4)
C17 P4 C16 105.1(4)
C20 P4 C16 96.1(4)
C10 Si1 C29 113.1(3)
C10 Si1 C31 111.8(4)
C29 Si1 C31 109.4(4)
C10 Si1 C30 104.6(3)
C29 Si1 C30 109.1(4)
C31 Si1 C30 108.6(4)
C35 Si2 C17 104.5(4)
C35 Si2 C36 109.3(5)
C17 Si2 C36 113.6(4)
C35 Si2 C37 108.2(4)
C17 Si2 C37 111.7(4)
C36 Si2 C37 109.3(4)
O1 C1 C2 119.9(7)
O1 C1 C20 120.0(7)
C2 C1 C20 119.5(7)
C3 C2 C1 131.5(7)
C3 C2 P1 112.8(5)
C1 C2 P1 115.6(6)
C3 C2 Fe1 68.1(4)
C1 C2 Fe1 129.6(6)
P1 C2 Fe1 70.1(3)
C4 C3 C2 113.0(5)
C4 C3 C21 122.6(5)
C2 C3 C21 124.4(7)
C4 C3 Fe1 70.9(3)
C2 C3 Fe1 70.9(4)
C21 C3 Fe1 127.0(6)
C3 C4 C5 110.9(5)
C3 C4 C22 123.1(5)
C5 C4 C22 126.0(7)
C3 C4 Fe1 69.3(3)
C5 C4 Fe1 70.1(4)
C22 C4 Fe1 127.1(6)
C4 C5 C6 129.1(7)
C4 C5 P1 114.4(5)
C6 C5 P1 116.5(6)
C4 C5 Fe1 69.0(4)
C6 C5 Fe1 129.4(6)
P1 C5 Fe1 70.4(3)
O2 C6 C7 121.6(6)
O2 C6 C5 119.0(6)
C7 C6 C5 118.6(7)
C8 C7 C6 124.6(7)
C8 C7 P3 108.7(6)
C6 C7 P3 126.6(5)
C7 C8 C9 114.3(7)
C7 C8 C23 125.9(7)
C9 C8 C23 119.7(6)
C10 C9 C8 116.3(7)
C10 C9 C24 125.1(7)
C8 C9 C24 118.6(7)
C9 C10 P3 108.3(6)
C9 C10 Si1 131.9(6)
P3 C10 Si1 119.4(4)
O3 C11 C12 121.6(7)
O3 C11 P3 123.6(5)
C12 C11 P3 114.6(5)
C13 C12 C11 122.8(7)
C13 C12 P2 115.2(5)
C11 C12 P2 122.0(6)
C13 C12 Fe2 68.6(4)
C11 C12 Fe2 129.2(5)
P2 C12 Fe2 73.7(3)
C14 C13 C12 110.5(5)
C14 C13 C25 124.6(5)
C12 C13 C25 124.3(6)
C14 C13 Fe2 69.1(3)
C12 C13 Fe2 70.8(5)
C25 C13 Fe2 133.9(5)
C13 C14 C15 110.7(5)
C13 C14 C26 123.6(5)
C15 C14 C26 124.9(6)
C13 C14 Fe2 69.9(3)
C15 C14 Fe2 70.7(5)
C26 C14 Fe2 134.3(5)
C14 C15 C16 122.4(6)
C14 C15 P2 116.0(5)
C16 C15 P2 121.5(6)
C14 C15 Fe2 68.8(4)
C16 C15 Fe2 128.0(5)
P2 C15 Fe2 74.4(3)
O4 C16 C15 123.1(7)
O4 C16 P4 121.9(6)
C15 C16 P4 114.9(5)
C18 C17 P4 109.6(6)
C18 C17 Si2 129.4(6)
P4 C17 Si2 120.6(4)
C17 C18 C19 115.8(6)
C17 C18 C27 126.2(7)
C19 C18 C27 117.9(7)
C20 C19 C18 112.8(7)
C20 C19 C28 126.7(8)
C18 C19 C28 120.5(6)
C19 C20 C1 123.9(8)
C19 C20 P4 110.1(6)
C1 C20 P4 126.0(6)
C3 C21 H21A 109.4
C3 C21 H21B 109.8
H21A C21 H21B 109.5
C3 C21 H21C 109.2
H21A C21 H21C 109.5
H21B C21 H21C 109.5
C4 C22 H22A 109.1
C4 C22 H22B 109.9
H22A C22 H22B 109.5
C4 C22 H22C 109.4
H22A C22 H22C 109.5
H22B C22 H22C 109.5
C8 C23 H23A 109.4
C8 C23 H23B 109.8
H23A C23 H23B 109.5
C8 C23 H23C 109.2
H23A C23 H23C 109.5
H23B C23 H23C 109.5
C9 C24 H24A 109.2
C9 C24 H24B 109.6
H24A C24 H24B 109.5
C9 C24 H24C 109.6
H24A C24 H24C 109.5
H24B C24 H24C 109.5
C13 C25 H25A 109.5
C13 C25 H25B 109.7
H25A C25 H25B 109.5
C13 C25 H25C 109.3
H25A C25 H25C 109.5
H25B C25 H25C 109.5
C14 C26 H26A 109.6
C14 C26 H26B 109.5
H26A C26 H26B 109.5
C14 C26 H26C 109.3
H26A C26 H26C 109.5
H26B C26 H26C 109.5
C18 C27 H27A 109.2
C18 C27 H27B 109.6
H27A C27 H27B 109.5
C18 C27 H27C 109.7
H27A C27 H27C 109.5
H27B C27 H27C 109.5
C19 C28 H28A 109.2
C19 C28 H28B 109.8
H28A C28 H28B 109.5
C19 C28 H28C 109.4
H28A C28 H28C 109.5
H28B C28 H28C 109.5
Si1 C29 H29A 109.5
Si1 C29 H29B 109.6
H29A C29 H29B 109.5
Si1 C29 H29C 109.4
H29A C29 H29C 109.5
H29B C29 H29C 109.5
Si1 C30 H30A 109.6
Si1 C30 H30B 109.3
H30A C30 H30B 109.5
Si1 C30 H30C 109.5
H30A C30 H30C 109.5
H30B C30 H30C 109.5
C33 C31 C34 109.8(8)
C33 C31 C32 108.7(8)
C34 C31 C32 106.9(8)
C33 C31 Si1 111.1(7)
C34 C31 Si1 108.6(6)
C32 C31 Si1 111.7(6)
C31 C32 H32A 109.4
C31 C32 H32B 109.3
H32A C32 H32B 109.5
C31 C32 H32C 109.7
H32A C32 H32C 109.5
H32B C32 H32C 109.5
C31 C33 H33A 109.5
C31 C33 H33B 109.0
H33A C33 H33B 109.5
C31 C33 H33C 109.9
H33A C33 H33C 109.5
H33B C33 H33C 109.4
C31 C34 H34A 109.8
C31 C34 H34B 109.0
H34A C34 H34B 109.4
C31 C34 H34C 109.7
H34A C34 H34C 109.5
H34B C34 H34C 109.5
Si2 C35 H35A 109.6
Si2 C35 H35B 109.3
H35A C35 H35B 109.5
Si2 C35 H35C 109.6
H35A C35 H35C 109.5
H35B C35 H35C 109.5
Si2 C36 H36A 109.5
Si2 C36 H36B 109.5
H36A C36 H36B 109.5
Si2 C36 H36C 109.4
H36A C36 H36C 109.5
H36B C36 H36C 109.5
C38 C37 C39 108.7(8)
C38 C37 C40 107.5(9)
C39 C37 C40 109.0(9)
C38 C37 Si2 109.8(6)
C39 C37 Si2 110.3(8)
C40 C37 Si2 111.4(7)
C37 C38 H38A 109.6
C37 C38 H38B 109.0
H38A C38 H38B 109.5
C37 C38 H38C 109.8
H38A C38 H38C 109.4
H38B C38 H38C 109.4
C37 C39 H39A 109.9
C37 C39 H39B 109.1
H39A C39 H39B 109.5
C37 C39 H39C 109.5
H39A C39 H39C 109.5
H39B C39 H39C 109.5
C37 C40 H40A 109.6
C37 C40 H40B 109.4
H40A C40 H40B 109.5
C37 C40 H40C 109.4
H40A C40 H40C 109.5
H40B C40 H40C 109.5
C45 C41 C42 108.1(6)
C45 C41 C46 124.9(9)
C42 C41 C46 126.9(7)
C45 C41 Fe1 70.7(5)
C42 C41 Fe1 70.0(4)
C46 C41 Fe1 128.0(6)
C43 C42 C41 107.7(6)
C43 C42 C47 127.4(9)
C41 C42 C47 124.8(7)
C43 C42 Fe1 70.4(5)
C41 C42 Fe1 69.3(3)
C47 C42 Fe1 127.0(6)
C42 C43 C44 109.4(7)
C42 C43 C48 124.0(8)
C44 C43 C48 126.6(8)
C42 C43 Fe1 69.9(5)
C44 C43 Fe1 70.9(5)
C48 C43 Fe1 126.8(6)
C45 C44 C43 103.8(10)
C45 C44 C49 130.2(8)
C43 C44 C49 126.0(7)
C45 C44 Fe1 68.0(5)
C43 C44 Fe1 68.2(5)
C49 C44 Fe1 128.2(8)
C41 C45 C44 110.9(7)
C41 C45 C50 127.1(9)
C44 C45 C50 121.9(10)
C41 C45 Fe1 70.3(5)
C44 C45 Fe1 71.5(5)
C50 C45 Fe1 125.7(6)
C41 C46 H46A 109.7
C41 C46 H46B 109.3
H46A C46 H46B 109.5
C41 C46 H46C 109.4
H46A C46 H46C 109.5
H46B C46 H46C 109.5
C42 C47 H47A 109.6
C42 C47 H47B 109.2
H47A C47 H47B 109.5
C42 C47 H47C 109.7
H47A C47 H47C 109.5
H47B C47 H47C 109.5
C43 C48 H48A 109.5
C43 C48 H48B 109.5
H48A C48 H48B 109.5
C43 C48 H48C 109.4
H48A C48 H48C 109.5
H48B C48 H48C 109.5
C44 C49 H49A 109.2
C44 C49 H49B 109.6
H49A C49 H49B 109.5
C44 C49 H49C 109.6
H49A C49 H49C 109.5
H49B C49 H49C 109.5
C45 C50 H50A 109.4
C45 C50 H50B 109.5
H50A C50 H50B 109.5
C45 C50 H50C 109.5
H50A C50 H50C 109.5
H50B C50 H50C 109.5
C52 C51 C55 110.2(6)
C52 C51 C56 131.1(8)
C55 C51 C56 118.5(7)
C52 C51 Fe2 72.1(4)
C55 C51 Fe2 69.9(3)
C56 C51 Fe2 128.6(6)
C53 C52 C51 108.0(7)
C53 C52 C57 131.0(8)
C51 C52 C57 120.6(8)
C53 C52 Fe2 69.1(4)
C51 C52 Fe2 69.8(4)
C57 C52 Fe2 131.9(5)
C52 C53 C54 109.8(7)
C52 C53 C58 118.9(9)
C54 C53 C58 131.3(9)
C52 C53 Fe2 72.3(5)
C54 C53 Fe2 69.6(4)
C58 C53 Fe2 126.5(6)
C53 C54 C55 107.2(6)
C53 C54 C59 121.8(11)
C55 C54 C59 130.6(11)
C53 C54 Fe2 70.8(4)
C55 C54 Fe2 70.5(5)
C59 C54 Fe2 129.4(5)
C51 C55 C54 104.8(6)
C51 C55 C60 134.0(8)
C54 C55 C60 121.1(10)
C51 C55 Fe2 70.0(3)
C54 C55 Fe2 68.5(4)
C60 C55 Fe2 128.1(6)
C51 C56 H56A 109.7
C51 C56 H56B 109.5
H56A C56 H56B 109.5
C51 C56 H56C 109.2
H56A C56 H56C 109.5
H56B C56 H56C 109.5
C52 C57 H57A 109.5
C52 C57 H57B 109.5
H57A C57 H57B 109.5
C52 C57 H57C 109.4
H57A C57 H57C 109.5
H57B C57 H57C 109.5
C53 C58 H58A 109.7
C53 C58 H58B 109.5
H58A C58 H58B 109.5
C53 C58 H58C 109.3
H58A C58 H58C 109.5
H58B C58 H58C 109.5
C54 C59 H59A 109.2
C54 C59 H59B 109.6
H59A C59 H59B 109.5
C54 C59 H59C 109.6
H59A C59 H59C 109.5
H59B C59 H59C 109.5
C55 C60 H60A 109.2
C55 C60 H60B 109.5
H60A C60 H60B 109.5
C55 C60 H60C 109.7
H60A C60 H60C 109.5
H60B C60 H60C 109.5
C103 Fe3 C102 41.4(4)
C103 Fe3 C104 39.9(4)
C102 Fe3 C104 67.7(3)
C103 Fe3 C63 125.3(4)
C102 Fe3 C63 165.6(3)
C104 Fe3 C63 105.3(3)
C103 Fe3 C101 68.0(3)
C102 Fe3 C101 40.9(3)
C104 Fe3 C101 65.8(3)
C63 Fe3 C101 149.3(3)
C103 Fe3 C64 105.7(3)
C102 Fe3 C64 130.0(3)
C104 Fe3 C64 114.1(3)
C63 Fe3 C64 39.8(4)
C101 Fe3 C64 170.8(3)
C103 Fe3 C62 161.8(4)
C102 Fe3 C62 154.1(3)
C104 Fe3 C62 124.8(3)
C63 Fe3 C62 40.1(3)
C101 Fe3 C62 118.8(3)
C64 Fe3 C62 69.3(3)
C103 Fe3 C65 113.9(3)
C102 Fe3 C65 108.5(3)
C104 Fe3 C65 145.5(3)
C63 Fe3 C65 69.6(3)
C101 Fe3 C65 134.7(3)
C64 Fe3 C65 40.5(3)
C62 Fe3 C65 74.3(3)
C103 Fe3 C105 66.5(3)
C102 Fe3 C105 66.7(2)
C104 Fe3 C105 39.0(3)
C63 Fe3 C105 116.5(3)
C101 Fe3 C105 38.1(3)
C64 Fe3 C105 146.8(3)
C62 Fe3 C105 107.5(2)
C65 Fe3 C105 172.7(3)
C103 Fe3 P5 149.7(3)
C102 Fe3 P5 114.5(3)
C104 Fe3 P5 166.6(2)
C63 Fe3 P5 75.3(2)
C101 Fe3 P5 106.6(2)
C64 Fe3 P5 75.3(2)
C62 Fe3 P5 47.72(19)
C65 Fe3 P5 47.6(2)
C105 Fe3 P5 128.4(2)
C112 Fe4 C113 41.0(3)
C112 Fe4 C74 107.3(4)
C113 Fe4 C74 133.1(3)
C112 Fe4 C73 110.6(4)
C113 Fe4 C73 108.4(3)
C74 Fe4 C73 40.1(3)
C112 Fe4 C72 139.9(4)
C113 Fe4 C72 110.9(3)
C74 Fe4 C72 69.4(3)
C73 Fe4 C72 40.8(3)
C112 Fe4 C115 66.5(4)
C113 Fe4 C115 66.5(3)
C74 Fe4 C115 144.3(3)
C73 Fe4 C115 174.8(3)
C72 Fe4 C115 138.9(3)
C112 Fe4 C111 39.8(4)
C113 Fe4 C111 67.9(4)
C74 Fe4 C111 112.1(3)
C73 Fe4 C111 140.2(3)
C72 Fe4 C111 178.5(3)
C115 Fe4 C111 40.0(3)
C112 Fe4 C114 67.2(4)
C113 Fe4 C114 40.3(3)
C74 Fe4 C114 173.4(4)
C73 Fe4 C114 137.0(3)
C72 Fe4 C114 112.0(3)
C115 Fe4 C114 38.2(4)
C111 Fe4 C114 66.5(3)
C112 Fe4 C75 130.7(3)
C113 Fe4 C75 171.0(4)
C74 Fe4 C75 40.2(3)
C73 Fe4 C75 69.7(3)
C72 Fe4 C75 73.7(4)
C115 Fe4 C75 115.5(3)
C111 Fe4 C75 107.6(3)
C114 Fe4 C75 146.2(4)
C112 Fe4 P6 171.5(3)
C113 Fe4 P6 140.2(3)
C74 Fe4 P6 77.0(2)
C73 Fe4 P6 77.5(2)
C72 Fe4 P6 48.3(2)
C115 Fe4 P6 105.6(3)
C111 Fe4 P6 131.9(3)
C114 Fe4 P6 108.9(3)
C75 Fe4 P6 48.6(2)
C65 P5 C62 89.5(4)
C65 P5 Fe3 59.7(2)
C62 P5 Fe3 59.3(2)
C72 P6 C75 88.5(5)
C72 P6 Fe4 60.5(3)
C75 P6 Fe4 60.6(3)
C67 P7 C70 92.1(3)
C67 P7 C66 105.3(3)
C70 P7 C66 94.3(3)
C80 P8 C77 91.8(3)
C80 P8 C61 103.2(3)
C77 P8 C61 96.0(3)
C90 Si3 C89 108.6(4)
C90 Si3 C67 105.0(3)
C89 Si3 C67 112.3(4)
C90 Si3 C91 110.0(4)
C89 Si3 C91 108.8(4)
C67 Si3 C91 111.9(4)
C95 Si4 C96 109.0(4)
C95 Si4 C80 104.9(4)
C96 Si4 C80 112.3(4)
C95 Si4 C97 109.8(4)
C96 Si4 C97 109.6(4)
C80 Si4 C97 111.1(4)
O5 C61 C62 125.9(7)
O5 C61 P8 119.5(5)
C62 C61 P8 114.5(5)
C63 C62 C61 124.0(6)
C63 C62 P5 112.3(5)
C61 C62 P5 123.6(5)
C63 C62 Fe3 68.6(4)
C61 C62 Fe3 129.6(5)
P5 C62 Fe3 73.0(2)
C64 C63 C62 113.5(4)
C64 C63 C81 123.6(5)
C62 C63 C81 122.7(6)
C64 C63 Fe3 70.8(3)
C62 C63 Fe3 71.3(4)
C81 C63 Fe3 129.8(6)
C63 C64 C65 112.7(5)
C63 C64 C82 124.4(5)
C65 C64 C82 122.8(6)
C63 C64 Fe3 69.4(3)
C65 C64 Fe3 70.9(4)
C82 C64 Fe3 129.8(6)
C64 C65 C66 124.0(6)
C64 C65 P5 111.8(5)
C66 C65 P5 124.1(6)
C64 C65 Fe3 68.7(4)
C66 C65 Fe3 128.7(5)
P5 C65 Fe3 72.6(3)
O6 C66 C65 126.3(7)
O6 C66 P7 120.5(5)
C65 C66 P7 113.2(5)
C68 C67 P7 109.7(6)
C68 C67 Si3 129.6(6)
P7 C67 Si3 120.6(4)
C67 C68 C69 113.9(6)
C67 C68 C83 125.7(8)
C69 C68 C83 120.3(7)
C70 C69 C68 114.6(7)
C70 C69 C84 126.5(7)
C68 C69 C84 118.9(6)
C69 C70 C71 124.3(7)
C69 C70 P7 109.3(6)
C71 C70 P7 126.4(5)
O7 C71 C70 120.2(6)
O7 C71 C72 117.5(6)
C70 C71 C72 122.0(6)
C73 C72 C71 130.1(7)
C73 C72 P6 114.2(5)
C71 C72 P6 115.6(6)
C73 C72 Fe4 69.5(4)
C71 C72 Fe4 131.4(5)
P6 C72 Fe4 71.2(3)
C74 C73 C72 110.7(5)
C74 C73 C85 124.0(5)
C72 C73 C85 125.3(7)
C74 C73 Fe4 69.5(3)
C72 C73 Fe4 69.7(4)
C85 C73 Fe4 126.0(5)
C75 C74 C73 113.4(5)
C75 C74 C86 123.8(6)
C73 C74 C86 122.8(5)
C75 C74 Fe4 70.8(4)
C73 C74 Fe4 70.4(3)
C86 C74 Fe4 126.5(5)
C74 C75 C76 130.6(7)
C74 C75 P6 113.2(5)
C76 C75 P6 116.1(6)
C74 C75 Fe4 69.0(4)
C76 C75 Fe4 131.7(5)
P6 C75 Fe4 70.8(3)
O8 C76 C75 120.5(6)
O8 C76 C77 118.8(6)
C75 C76 C77 120.6(6)
C78 C77 C76 126.2(7)
C78 C77 P8 109.8(6)
C76 C77 P8 123.9(5)
C77 C78 C79 114.0(7)
C77 C78 C87 126.2(7)
C79 C78 C87 119.8(6)
C80 C79 C78 115.5(6)
C80 C79 C88 124.0(7)
C78 C79 C88 120.5(7)
C79 C80 P8 108.6(5)
C79 C80 Si4 131.7(5)
P8 C80 Si4 119.5(4)
C63 C81 H81A 109.8
C63 C81 H81B 109.4
H81A C81 H81B 109.5
C63 C81 H81C 109.3
H81A C81 H81C 109.5
H81B C81 H81C 109.5
C64 C82 H82A 109.3
C64 C82 H82B 109.4
H82A C82 H82B 109.5
C64 C82 H82C 109.7
H82A C82 H82C 109.5
H82B C82 H82C 109.5
C68 C83 H83A 109.7
C68 C83 H83B 109.4
H83A C83 H83B 109.5
C68 C83 H83C 109.2
H83A C83 H83C 109.5
H83B C83 H83C 109.5
C69 C84 H84A 109.7
C69 C84 H84B 109.1
H84A C84 H84B 109.5
C69 C84 H84C 109.6
H84A C84 H84C 109.5
H84B C84 H84C 109.5
C73 C85 H85A 109.5
C73 C85 H85B 109.1
H85A C85 H85B 109.5
C73 C85 H85C 109.8
H85A C85 H85C 109.5
H85B C85 H85C 109.5
C74 C86 H86A 109.1
C74 C86 H86B 109.5
H86A C86 H86B 109.5
C74 C86 H86C 109.8
H86A C86 H86C 109.5
H86B C86 H86C 109.5
C78 C87 H87A 109.6
C78 C87 H87B 109.1
H87A C87 H87B 109.5
C78 C87 H87C 109.7
H87A C87 H87C 109.5
H87B C87 H87C 109.5
C79 C88 H88A 109.7
C79 C88 H88B 109.3
H88A C88 H88B 109.5
C79 C88 H88C 109.4
H88A C88 H88C 109.5
H88B C88 H88C 109.5
Si3 C89 H89A 109.5
Si3 C89 H89B 109.4
H89A C89 H89B 109.5
Si3 C89 H89C 109.6
H89A C89 H89C 109.5
H89B C89 H89C 109.5
Si3 C90 H90A 109.4
Si3 C90 H90B 109.6
H90A C90 H90B 109.5
Si3 C90 H90C 109.4
H90A C90 H90C 109.5
H90B C90 H90C 109.5
C93 C91 C94 110.6(8)
C93 C91 C92 108.3(7)
C94 C91 C92 108.5(7)
C93 C91 Si3 110.9(6)
C94 C91 Si3 110.8(5)
C92 C91 Si3 107.6(6)
C91 C92 H92A 109.8
C91 C92 H92B 109.4
H92A C92 H92B 109.5
C91 C92 H92C 109.3
H92A C92 H92C 109.5
H92B C92 H92C 109.5
C91 C93 H93A 109.5
C91 C93 H93B 109.3
H93A C93 H93B 109.5
C91 C93 H93C 109.6
H93A C93 H93C 109.5
H93B C93 H93C 109.5
C91 C94 H94A 109.4
C91 C94 H94B 109.9
H94A C94 H94B 109.5
C91 C94 H94C 109.2
H94A C94 H94C 109.5
H94B C94 H94C 109.4
Si4 C95 H95A 109.4
Si4 C95 H95B 109.6
H95A C95 H95B 109.5
Si4 C95 H95C 109.5
H95A C95 H95C 109.5
H95B C95 H95C 109.5
Si4 C96 H96A 109.5
Si4 C96 H96B 109.4
H96A C96 H96B 109.5
Si4 C96 H96C 109.5
H96A C96 H96C 109.5
H96B C96 H96C 109.5
C100 C97 C98 111.4(8)
C100 C97 C99 107.1(7)
C98 C97 C99 109.8(7)
C100 C97 Si4 110.2(6)
C98 C97 Si4 110.2(6)
C99 C97 Si4 108.0(6)
C97 C98 H98A 109.4
C97 C98 H98B 109.2
H98A C98 H98B 109.4
C97 C98 H98C 109.9
H98A C98 H98C 109.5
H98B C98 H98C 109.4
C97 C99 H99A 109.2
C97 C99 H99B 109.3
H99A C99 H99B 109.5
C97 C99 H99C 109.9
H99A C99 H99C 109.5
H99B C99 H99C 109.5
C97 C100 H10A 109.6
C97 C100 H10B 109.3
H10A C100 H10B 109.5
C97 C100 H10C 109.5
H10A C100 H10C 109.5
H10B C100 H10C 109.5
C105 C101 C102 109.0(6)
C105 C101 C106 130.0(7)
C102 C101 C106 120.8(6)
C105 C101 Fe3 71.9(5)
C102 C101 Fe3 69.1(3)
C106 C101 Fe3 128.7(5)
C101 C102 C103 104.9(6)
C101 C102 C107 130.4(8)
C103 C102 C107 124.6(8)
C101 C102 Fe3 70.0(3)
C103 C102 Fe3 68.1(5)
C107 C102 Fe3 129.8(5)
C104 C103 C102 107.8(6)
C104 C103 C108 123.2(9)
C102 C103 C108 128.9(8)
C104 C103 Fe3 71.3(4)
C102 C103 Fe3 70.4(4)
C108 C103 Fe3 126.2(6)
C105 C104 C103 108.7(7)
C105 C104 C109 123.9(7)
C103 C104 C109 127.3(7)
C105 C104 Fe3 71.8(5)
C103 C104 Fe3 68.8(3)
C109 C104 Fe3 128.5(6)
C101 C105 C104 109.5(6)
C101 C105 C110 122.1(7)
C104 C105 C110 128.0(7)
C101 C105 Fe3 70.0(4)
C104 C105 Fe3 69.2(4)
C110 C105 Fe3 132.0(4)
C101 C106 H10D 109.7
C101 C106 H10E 109.3
H10D C106 H10E 109.5
C101 C106 H10F 109.4
H10D C106 H10F 109.5
H10E C106 H10F 109.5
C102 C107 H10G 109.3
C102 C107 H10H 109.4
H10G C107 H10H 109.5
C102 C107 H10I 109.8
H10G C107 H10I 109.5
H10H C107 H10I 109.5
C103 C108 H10J 109.8
C103 C108 H10K 109.4
H10J C108 H10K 109.5
C103 C108 H10L 109.3
H10J C108 H10L 109.5
H10K C108 H10L 109.5
C104 C109 H10M 109.7
C104 C109 H10N 109.4
H10M C109 H10N 109.5
C104 C109 H10O 109.3
H10M C109 H10O 109.5
H10N C109 H10O 109.5
C105 C110 H11A 109.4
C105 C110 H11B 109.5
H11A C110 H11B 109.5
C105 C110 H11C 109.5
H11A C110 H11C 109.5
H11B C110 H11C 109.5
C112 C111 C115 106.6(8)
C112 C111 C116 126.1(9)
C115 C111 C116 127.2(8)
C112 C111 Fe4 69.1(6)
C115 C111 Fe4 70.3(5)
C116 C111 Fe4 128.7(6)
C111 C112 C113 108.7(11)
C111 C112 C117 126.0(7)
C113 C112 C117 124.9(8)
C111 C112 Fe4 71.0(6)
C113 C112 Fe4 70.1(6)
C117 C112 Fe4 130.5(9)
C114 C113 C112 105.7(8)
C114 C113 C118 128.9(8)
C112 C113 C118 125.1(9)
C114 C113 Fe4 70.5(5)
C112 C113 Fe4 68.9(6)
C118 C113 Fe4 129.0(5)
C115 C114 C113 109.0(6)
C115 C114 C119 125.9(7)
C113 C114 C119 125.1(8)
C115 C114 Fe4 70.8(3)
C113 C114 Fe4 69.2(4)
C119 C114 Fe4 127.2(6)
C114 C115 C111 110.0(6)
C114 C115 C120 126.0(6)
C111 C115 C120 124.0(7)
C114 C115 Fe4 71.0(3)
C111 C115 Fe4 69.8(4)
C120 C115 Fe4 127.2(6)
C111 C116 H11D 109.4
C111 C116 H11E 109.5
H11D C116 H11E 109.5
C111 C116 H11F 109.5
H11D C116 H11F 109.5
H11E C116 H11F 109.5
C112 C117 H11G 109.6
C112 C117 H11H 109.4
H11G C117 H11H 109.5
C112 C117 H11I 109.4
H11G C117 H11I 109.5
H11H C117 H11I 109.5
C113 C118 H11J 109.5
C113 C118 H11K 109.5
H11J C118 H11K 109.5
C113 C118 H11L 109.4
H11J C118 H11L 109.5
H11K C118 H11L 109.5
C114 C119 H11M 109.7
C114 C119 H11N 109.4
H11M C119 H11N 109.5
C114 C119 H11O 109.3
H11M C119 H11O 109.5
H11N C119 H11O 109.5
C115 C120 H12A 109.3
C115 C120 H12B 109.4
H12A C120 H12B 109.5
C115 C120 H12C 109.8
H12A C120 H12C 109.5
H12B C120 H12C 109.5

loop_
_geom_bond_atom_site_label_1
_geom_bond_atom_site_label_2
_geom_bond_distance
Fe1 C41 2.055(8)
Fe1 C42 2.065(9)
Fe1 C45 2.061(8)
Fe1 C43 2.072(8)
Fe1 C3 2.066(8)
Fe1 C4 2.088(8)
Fe1 C2 2.105(8)
Fe1 C44 2.108(11)
Fe1 C5 2.103(8)
Fe1 P1 2.257(3)
Fe2 C54 2.035(8)
Fe2 C14 2.047(8)
Fe2 C13 2.058(8)
Fe2 C55 2.062(8)
Fe2 C53 2.051(8)
Fe2 C51 2.063(8)
Fe2 C15 2.072(7)
Fe2 C12 2.088(8)
Fe2 C52 2.092(6)
Fe2 P2 2.331(3)
P1 C5 1.784(8)
P1 C2 1.798(7)
P2 C15 1.761(7)
P2 C12 1.777(8)
P3 C10 1.809(7)
P3 C7 1.830(8)
P3 C11 1.888(8)
P4 C17 1.790(7)
P4 C20 1.811(8)
P4 C16 1.887(9)
Si1 C10 1.872(8)
Si1 C29 1.879(7)
Si1 C31 1.894(10)
Si1 C30 1.899(8)
Si2 C35 1.887(8)
Si2 C17 1.897(9)
Si2 C36 1.886(7)
Si2 C37 1.900(10)
O1 C1 1.216(9)
O2 C6 1.208(8)
O3 C11 1.216(9)
O4 C16 1.248(9)
C1 C2 1.474(10)
C1 C20 1.501(11)
C2 C3 1.462(11)
C3 C4 1.414(12)
C3 C21 1.510(10)
C4 C5 1.464(11)
C4 C22 1.473(11)
C5 C6 1.506(9)
C6 C7 1.466(10)
C7 C8 1.367(9)
C8 C9 1.448(10)
C8 C23 1.500(11)
C9 C10 1.365(11)
C9 C24 1.501(10)
C11 C12 1.523(9)
C12 C13 1.439(11)
C13 C14 1.439(13)
C13 C25 1.501(10)
C14 C15 1.429(11)
C14 C26 1.505(10)
C15 C16 1.519(9)
C17 C18 1.339(11)
C18 C19 1.459(11)
C18 C27 1.501(9)
C19 C20 1.358(10)
C19 C28 1.508(11)
C21 H21A 0.9600
C21 H21B 0.9600
C21 H21C 0.9600
C22 H22A 0.9600
C22 H22B 0.9600
C22 H22C 0.9600
C23 H23A 0.9600
C23 H23B 0.9600
C23 H23C 0.9600
C24 H24A 0.9600
C24 H24B 0.9600
C24 H24C 0.9600
C25 H25A 0.9601
C25 H25B 0.9601
C25 H25C 0.9600
C26 H26A 0.9601
C26 H26B 0.9601
C26 H26C 0.9601
C27 H27A 0.9600
C27 H27B 0.9600
C27 H27C 0.9600
C28 H28A 0.9600
C28 H28B 0.9600
C28 H28C 0.9600
C29 H29A 0.9600
C29 H29B 0.9600
C29 H29C 0.9600
C30 H30A 0.9600
C30 H30B 0.9600
C30 H30C 0.9600
C31 C33 1.497(12)
C31 C34 1.504(12)
C31 C32 1.545(13)
C32 H32A 0.9600
C32 H32B 0.9600
C32 H32C 0.9600
C33 H33A 0.9601
C33 H33B 0.9601
C33 H33C 0.9601
C34 H34A 0.9602
C34 H34B 0.9602
C34 H34C 0.9602
C35 H35A 0.9600
C35 H35B 0.9600
C35 H35C 0.9600
C36 H36A 0.9600
C36 H36B 0.9600
C36 H36C 0.9600
C37 C38 1.495(12)
C37 C39 1.519(13)
C37 C40 1.517(13)
C38 H38A 0.9603
C38 H38B 0.9603
C38 H38C 0.9603
C39 H39A 0.9601
C39 H39B 0.9601
C39 H39C 0.9601
C40 H40A 0.9600
C40 H40B 0.9600
C40 H40C 0.9600
C41 C45 1.375(13)
C41 C42 1.432(16)
C41 C46 1.521(12)
C42 C43 1.403(12)
C42 C47 1.504(13)
C43 C44 1.461(11)
C43 C48 1.531(10)
C44 C45 1.446(11)
C44 C49 1.427(15)
C45 C50 1.536(10)
C46 H46A 0.9600
C46 H46B 0.9600
C46 H46C 0.9600
C47 H47A 0.9600
C47 H47B 0.9600
C47 H47C 0.9600
C48 H48A 0.9600
C48 H48B 0.9600
C48 H48C 0.9600
C49 H49A 0.9600
C49 H49B 0.9600
C49 H49C 0.9600
C50 H50A 0.9600
C50 H50B 0.9600
C50 H50C 0.9600
C51 C52 1.357(11)
C51 C55 1.416(14)
C51 C56 1.500(12)
C52 C53 1.369(11)
C52 C57 1.532(9)
C53 C54 1.384(15)
C53 C58 1.560(11)
C54 C55 1.433(14)
C54 C59 1.504(10)
C55 C60 1.446(11)
C56 H56A 0.9600
C56 H56B 0.9600
C56 H56C 0.9600
C57 H57A 0.9600
C57 H57B 0.9600
C57 H57C 0.9600
C58 H58A 0.9600
C58 H58B 0.9600
C58 H58C 0.9600
C59 H59A 0.9600
C59 H59B 0.9600
C59 H59C 0.9600
C60 H60A 0.9600
C60 H60B 0.9600
C60 H60C 0.9600
Fe3 C103 2.046(7)
Fe3 C102 2.078(8)
Fe3 C104 2.079(8)
Fe3 C63 2.068(7)
Fe3 C101 2.089(8)
Fe3 C64 2.085(7)
Fe3 C62 2.103(7)
Fe3 C65 2.115(7)
Fe3 C105 2.114(6)
Fe3 P5 2.338(3)
Fe4 C112 2.047(12)
Fe4 C113 2.062(8)
Fe4 C74 2.060(7)
Fe4 C73 2.072(7)
Fe4 C72 2.074(8)
Fe4 C115 2.078(7)
Fe4 C111 2.071(8)
Fe4 C114 2.080(8)
Fe4 C75 2.083(7)
Fe4 P6 2.257(3)
P5 C65 1.810(7)
P5 C62 1.809(7)
P6 C72 1.779(8)
P6 C75 1.792(8)
P7 C67 1.807(7)
P7 C70 1.814(8)
P7 C66 1.931(7)
P8 C80 1.822(7)
P8 C77 1.828(8)
P8 C61 1.940(8)
Si3 C90 1.847(8)
Si3 C89 1.853(9)
Si3 C67 1.879(7)
Si3 C91 1.905(9)
Si4 C95 1.851(8)
Si4 C96 1.853(9)
Si4 C80 1.856(8)
Si4 C97 1.917(9)
O5 C61 1.196(8)
O6 C66 1.205(8)
O7 C71 1.223(8)
O8 C76 1.263(8)
C61 C62 1.454(9)
C62 C63 1.431(10)
C63 C64 1.415(12)
C63 C81 1.511(9)
C64 C65 1.453(10)
C64 C82 1.503(9)
C65 C66 1.443(9)
C67 C68 1.363(10)
C68 C69 1.490(10)
C68 C83 1.518(10)
C69 C70 1.358(9)
C69 C84 1.515(10)
C70 C71 1.488(9)
C71 C72 1.488(9)
C72 C73 1.446(11)
C73 C74 1.415(11)
C73 C85 1.515(10)
C74 C75 1.425(11)
C74 C86 1.539(10)
C75 C76 1.455(10)
C76 C77 1.495(9)
C77 C78 1.369(9)
C78 C79 1.468(10)
C78 C87 1.490(10)
C79 C80 1.382(10)
C79 C88 1.515(8)
C81 H81A 0.9601
C81 H81B 0.9601
C81 H81C 0.9601
C82 H82A 0.9601
C82 H82B 0.9601
C82 H82C 0.9601
C83 H83A 0.9600
C83 H83B 0.9600
C83 H83C 0.9600
C84 H84A 0.9600
C84 H84B 0.9600
C84 H84C 0.9600
C85 H85A 0.9600
C85 H85B 0.9600
C85 H85C 0.9600
C86 H86A 0.9600
C86 H86B 0.9600
C86 H86C 0.9600
C87 H87A 0.9600
C87 H87B 0.9600
C87 H87C 0.9600
C88 H88A 0.9600
C88 H88B 0.9600
C88 H88C 0.9600
C89 H89A 0.9600
C89 H89B 0.9600
C89 H89C 0.9600
C90 H90A 0.9600
C90 H90B 0.9600
C90 H90C 0.9600
C91 C93 1.525(11)
C91 C94 1.561(11)
C91 C92 1.556(12)
C92 H92A 0.9601
C92 H92B 0.9601
C92 H92C 0.9601
C93 H93A 0.9600
C93 H93B 0.9600
C93 H93C 0.9600
C94 H94A 0.9602
C94 H94B 0.9602
C94 H94C 0.9602
C95 H95A 0.9600
C95 H95B 0.9600
C95 H95C 0.9600
C96 H96A 0.9600
C96 H96B 0.9600
C96 H96C 0.9600
C97 C100 1.529(11)
C97 C98 1.548(11)
C97 C99 1.579(12)
C98 H98A 0.9603
C98 H98B 0.9603
C98 H98C 0.9603
C99 H99A 0.9601
C99 H99B 0.9601
C99 H99C 0.9601
C100 H10A 0.9600
C100 H10B 0.9600
C100 H10C 0.9600
C101 C105 1.372(10)
C101 C102 1.457(11)
C101 C106 1.509(9)
C102 C103 1.459(13)
C102 C107 1.488(9)
C103 C104 1.407(13)
C103 C108 1.552(9)
C104 C105 1.401(11)
C104 C109 1.509(10)
C105 C110 1.502(7)
C106 H10D 0.9600
C106 H10E 0.9600
C106 H10F 0.9600
C107 H10G 0.9601
C107 H10H 0.9601
C107 H10I 0.9601
C108 H10J 0.9600
C108 H10K 0.9600
C108 H10L 0.9600
C109 H10M 0.9600
C109 H10N 0.9600
C109 H10O 0.9600
C110 H11A 0.9600
C110 H11B 0.9600
C110 H11C 0.9600
C111 C112 1.403(13)
C111 C115 1.418(12)
C111 C116 1.482(10)
C112 C113 1.438(11)
C112 C117 1.544(16)
C113 C114 1.426(12)
C113 C118 1.491(10)
C114 C115 1.361(13)
C114 C119 1.512(10)
C115 C120 1.520(10)
C116 H11D 0.9600
C116 H11E 0.9600
C116 H11F 0.9600
C117 H11G 0.9600
C117 H11H 0.9600
C117 H11I 0.9600
C118 H11J 0.9600
C118 H11K 0.9600
C118 H11L 0.9600
C119 H11M 0.9600
C119 H11N 0.9600
C119 H11O 0.9600
C120 H12A 0.9600
C120 H12B 0.9600
C120 H12C 0.9600
